data_1557163
loop_
_publ_author_name
'Sun, Ziyue'
'Zhao, Yanxia'
'Santoro, Orlando'
'Elsegood, Mark R. J.'
'Bedwell, Elizabeth V.'
'Zahra, Khadisha'
'Walton, Alex'
'Redshaw, Carl'

_publ_section_title
;
 Use of titanocalix[4]arenes in the ring opening polymerization of cyclic
 esters
;
_journal_issue 6
_journal_name_full 'Catalysis Science &amp; Technology'
_journal_page_first 1619
_journal_page_last 1639
_journal_paper_doi 10.1039/C9CY02571E
_journal_volume 10
_journal_year 2020
_chemical_formula_moiety 'C47 H58 Cl N O4 Ti, C2 H3 N'
_chemical_formula_sum 'C49 H61 Cl N2 O4 Ti'
_chemical_formula_weight 825.34
_space_group_crystal_system triclinic
_space_group_IT_number 2
_space_group_name_Hall '-P 1'
_space_group_name_H-M_alt 'P -1'
_atom_sites_solution_hydrogens geom
_atom_sites_solution_primary iterative
_atom_sites_solution_secondary difmap
_audit_creation_method SHELXL-2018/1
_audit_update_record
;
2019-09-19 deposited with the CCDC.	2020-01-27 downloaded from the CCDC.
;
_cell_angle_alpha 95.2564(9)
_cell_angle_beta 105.3553(9)
_cell_angle_gamma 90.2869(9)
_cell_formula_units_Z 4
_cell_length_a 12.14575(13)
_cell_length_b 18.0271(2)
_cell_length_c 21.0909(2)
_cell_measurement_reflns_used 31277
_cell_measurement_temperature 100(2)
_cell_measurement_theta_max 70.3030
_cell_measurement_theta_min 7.2830
_cell_volume 4432.27(8)
_computing_cell_refinement 'CrysAlisPro 1.171.39.34b (Rigaku OD, 2017)'
_computing_data_collection 'CrysAlisPro 1.171.39.34b (Rigaku OD, 2017)'
_computing_data_reduction 'CrysAlisPro 1.171.39.34b (Rigaku OD, 2017)'
_computing_molecular_graphics 'Bruker SHELXTL'
_computing_publication_material 'Bruker SHELXTL'
_computing_structure_refinement 'SHELXL-2018/1 (Sheldrick, 2018)'
_computing_structure_solution 'SHELXT 2014/5 (Sheldrick, 2014)'
_diffrn_ambient_temperature 100(2)
_diffrn_detector 'CCD plate'
_diffrn_detector_area_resol_mean 10
_diffrn_detector_type 'Rigaku, HyPix 6000'
_diffrn_measured_fraction_theta_full 0.998
_diffrn_measured_fraction_theta_max 0.995
_diffrn_measurement_device 'XtaLAB AFC11 (RCD3): quarter-chi single'
_diffrn_measurement_device_type
;  
Rigaku 007HF equipped with an AFC11 goniometer and HyPix 6000 detector. 
;
_diffrn_measurement_method 'profile data from \w-scans'
_diffrn_radiation_monochromator 'Varimax focusing mirrors'
_diffrn_radiation_type CuK\a
_diffrn_radiation_wavelength 1.54178
_diffrn_reflns_av_R_equivalents 0.0539
_diffrn_reflns_av_unetI/netI 0.0159
_diffrn_reflns_Laue_measured_fraction_full 0.998
_diffrn_reflns_Laue_measured_fraction_max 0.995
_diffrn_reflns_limit_h_max 14
_diffrn_reflns_limit_h_min -14
_diffrn_reflns_limit_k_max 21
_diffrn_reflns_limit_k_min -21
_diffrn_reflns_limit_l_max 25
_diffrn_reflns_limit_l_min -25
_diffrn_reflns_number 68296
_diffrn_reflns_point_group_measured_fraction_full 0.998
_diffrn_reflns_point_group_measured_fraction_max 0.995
_diffrn_reflns_theta_full 67.679
_diffrn_reflns_theta_max 68.271
_diffrn_reflns_theta_min 3.445
_diffrn_source 'Rotating-anode X-ray tube'
_exptl_absorpt_coefficient_mu 2.540
_exptl_absorpt_correction_T_max 1.000
_exptl_absorpt_correction_T_min 0.929
_exptl_absorpt_correction_type multi-scan
_exptl_absorpt_process_details
;
CrysAlisPro 1.171.39.34b (Rigaku Oxford Diffraction, 2017)
Empirical absorption correction using spherical harmonics,
implemented in SCALE3 ABSPACK scaling algorithm.
;
_exptl_crystal_colour 'dark orange'
_exptl_crystal_density_diffrn 1.237
_exptl_crystal_density_method 'not measured'
_exptl_crystal_description block
_exptl_crystal_F_000 1760
_exptl_crystal_recrystallization_method 'Re-crystallisation from solvent: acetonitrile'
_exptl_crystal_size_max 0.270
_exptl_crystal_size_mid 0.240
_exptl_crystal_size_min 0.130
_refine_diff_density_max 0.524
_refine_diff_density_min -0.507
_refine_diff_density_rms 0.047
_refine_ls_extinction_method none
_refine_ls_goodness_of_fit_ref 1.068
_refine_ls_hydrogen_treatment constr
_refine_ls_matrix_type full
_refine_ls_number_parameters 1058
_refine_ls_number_reflns 31744
_refine_ls_number_restraints 0
_refine_ls_restrained_S_all 1.068
_refine_ls_R_factor_all 0.0408
_refine_ls_R_factor_gt 0.0386
_refine_ls_shift/su_max 0.001
_refine_ls_shift/su_mean 0.000
_refine_ls_structure_factor_coef Fsqd
_refine_ls_weighting_details 'w=1/[\s^2^(Fo^2^)+(0.0748P)^2^+0.5665P] where P=(Fo^2^+2Fc^2^)/3'
_refine_ls_weighting_scheme calc
_refine_ls_wR_factor_gt 0.1092
_refine_ls_wR_factor_ref 0.1107
_reflns_Friedel_coverage 0.000
_reflns_number_gt 29425
_reflns_number_total 31744
_reflns_threshold_expression 'I > 2\s(I)'
_twin_special_details
;
Component 2 rotated by 179.9788\% 
 around [0.91 -0.01 -0.42] (reciprocal) or [1.00 -0.00 -0.00] (direct)
;
_cod_data_source_file c9cy02571e2.cif
_cod_data_source_block 5
_cod_depositor_comments
;Adding full bibliography for 1557155--1557164.cif.

 Adding full bibliography for 1557155--1557164.cif.
;
_cod_database_code 1557163
_shelx_shelxl_version_number 2018/1
_shelx_space_group_comment
; 
The symmetry employed for this shelxl refinement is uniquely defined 
by the following loop, which should always be used as a source of 
symmetry information in preference to the above space-group names. 
They are only intended as comments. 
;
_shelx_estimated_absorpt_t_min 0.547
_shelx_estimated_absorpt_t_max 0.734

loop_
_space_group_symop_operation_xyz
'x, y, z'
'-x, -y, -z'

loop_
_atom_site_label
_atom_site_type_symbol
_atom_site_fract_x
_atom_site_fract_y
_atom_site_fract_z
_atom_site_U_iso_or_equiv
_atom_site_adp_type
_atom_site_occupancy
_atom_site_site_symmetry_order
_atom_site_calc_flag
_atom_site_refinement_flags_posn
_atom_site_refinement_flags_adp
Ti1 Ti 0.20627(2) -0.03168(2) 0.19613(2) 0.01772(8) Uani 1 1 d . .
Cl1 Cl 0.28467(3) -0.10627(2) 0.12389(2) 0.02502(10) Uani 1 1 d . .
O1 O 0.02776(9) -0.09081(6) 0.15324(6) 0.0189(2) Uani 1 1 d . .
O2 O 0.14028(9) 0.03164(7) 0.13830(6) 0.0204(2) Uani 1 1 d . .
O3 O 0.33071(9) 0.03054(6) 0.23834(6) 0.0204(2) Uani 1 1 d . .
O4 O 0.13864(9) -0.00826(6) 0.26466(6) 0.0188(2) Uani 1 1 d . .
C1 C -0.06683(13) -0.05006(9) 0.16292(8) 0.0180(3) Uani 1 1 d . .
C2 C -0.10055(13) -0.05756(9) 0.22038(8) 0.0183(3) Uani 1 1 d . .
C3 C -0.19423(13) -0.01759(9) 0.22983(8) 0.0199(3) Uani 1 1 d . .
H3 H -0.217311 -0.021791 0.269052 0.024 Uiso 1 1 calc R U
C4 C -0.25461(13) 0.02793(9) 0.18400(9) 0.0202(3) Uani 1 1 d . .
C5 C -0.21588(13) 0.03495(9) 0.12805(9) 0.0196(3) Uani 1 1 d . .
H5 H -0.255263 0.066569 0.096399 0.024 Uiso 1 1 calc R U
C6 C -0.12160(13) -0.00264(9) 0.11677(8) 0.0185(3) Uani 1 1 d . .
C7 C -0.36609(14) 0.06504(10) 0.18967(9) 0.0238(4) Uani 1 1 d . .
C8 C -0.38326(16) 0.06381(11) 0.25887(10) 0.0303(4) Uani 1 1 d . .
H8A H -0.318921 0.090294 0.291335 0.045 Uiso 1 1 calc R U
H8B H -0.387419 0.012076 0.269038 0.045 Uiso 1 1 calc R U
H8C H -0.454435 0.088285 0.260548 0.045 Uiso 1 1 calc R U
C9 C -0.46500(15) 0.02072(12) 0.13917(12) 0.0354(5) Uani 1 1 d . .
H9A H -0.537648 0.043164 0.140789 0.053 Uiso 1 1 calc R U
H9B H -0.465597 -0.031025 0.149873 0.053 Uiso 1 1 calc R U
H9C H -0.454691 0.021812 0.094724 0.053 Uiso 1 1 calc R U
C10 C -0.36716(15) 0.14634(10) 0.17396(10) 0.0271(4) Uani 1 1 d . .
H10A H -0.439938 0.167990 0.176432 0.041 Uiso 1 1 calc R U
H10B H -0.358038 0.148495 0.129363 0.041 Uiso 1 1 calc R U
H10C H -0.304205 0.174574 0.206034 0.041 Uiso 1 1 calc R U
C11 C -0.08088(14) 0.01353(9) 0.05730(8) 0.0198(3) Uani 1 1 d . .
H11A H -0.147283 0.014282 0.018220 0.024 Uiso 1 1 calc R U
H11B H -0.030200 -0.026335 0.047698 0.024 Uiso 1 1 calc R U
C12 C 0.09547(13) 0.09273(9) 0.11054(8) 0.0183(3) Uani 1 1 d . .
C13 C -0.01666(13) 0.08812(9) 0.07051(8) 0.0181(3) Uani 1 1 d . .
C14 C -0.06683(14) 0.15309(10) 0.04744(8) 0.0192(3) Uani 1 1 d . .
H14 H -0.143422 0.150866 0.020711 0.023 Uiso 1 1 calc R U
C15 C -0.00669(14) 0.22171(9) 0.06282(8) 0.0192(3) Uani 1 1 d . .
C16 C 0.10818(14) 0.22266(9) 0.09874(8) 0.0193(3) Uani 1 1 d . .
H16 H 0.151109 0.268385 0.107253 0.023 Uiso 1 1 calc R U
C17 C 0.16138(13) 0.15899(9) 0.12232(8) 0.0186(3) Uani 1 1 d . .
C18 C -0.06386(14) 0.29563(10) 0.04611(9) 0.0225(4) Uani 1 1 d . .
C19 C -0.07056(16) 0.33780(11) 0.11173(9) 0.0276(4) Uani 1 1 d . .
H19A H -0.113370 0.307166 0.133657 0.041 Uiso 1 1 calc R U
H19B H -0.109390 0.384778 0.102956 0.041 Uiso 1 1 calc R U
H19C H 0.006803 0.348310 0.140369 0.041 Uiso 1 1 calc R U
C20 C -0.18517(16) 0.28470(11) 0.00054(10) 0.0313(4) Uani 1 1 d . .
H20A H -0.182751 0.256362 -0.040984 0.047 Uiso 1 1 calc R U
H20B H -0.217765 0.333431 -0.008686 0.047 Uiso 1 1 calc R U
H20C H -0.232622 0.257300 0.022114 0.047 Uiso 1 1 calc R U
C21 C 0.00726(17) 0.34237(11) 0.01330(10) 0.0308(4) Uani 1 1 d . .
H21A H 0.082958 0.353628 0.043742 0.046 Uiso 1 1 calc R U
H21B H -0.031210 0.388997 0.002355 0.046 Uiso 1 1 calc R U
H21C H 0.015485 0.314364 -0.027181 0.046 Uiso 1 1 calc R U
C22 C 0.28531(13) 0.15989(9) 0.16221(8) 0.0196(3) Uani 1 1 d . .
H22A H 0.322087 0.114899 0.147807 0.024 Uiso 1 1 calc R U
H22B H 0.325730 0.204097 0.153527 0.024 Uiso 1 1 calc R U
C23 C 0.31625(13) 0.09825(9) 0.26991(9) 0.0192(3) Uani 1 1 d . .
C24 C 0.29677(13) 0.16194(9) 0.23560(8) 0.0193(3) Uani 1 1 d . .
C25 C 0.28041(13) 0.22946(9) 0.26953(9) 0.0204(3) Uani 1 1 d . .
H25 H 0.267726 0.272605 0.246167 0.025 Uiso 1 1 calc R U
C26 C 0.28187(14) 0.23638(10) 0.33592(9) 0.0218(3) Uani 1 1 d . .
C27 C 0.30203(14) 0.17149(10) 0.36877(9) 0.0224(3) Uani 1 1 d . .
H27 H 0.304986 0.174596 0.414402 0.027 Uiso 1 1 calc R U
C28 C 0.31784(13) 0.10279(10) 0.33710(9) 0.0206(3) Uani 1 1 d . .
C29 C 0.26182(16) 0.31068(10) 0.37242(9) 0.0263(4) Uani 1 1 d . .
C30 C 0.2273(2) 0.37147(12) 0.32525(11) 0.0390(5) Uani 1 1 d . .
H30A H 0.157049 0.355508 0.291273 0.059 Uiso 1 1 calc R U
H30B H 0.288551 0.380032 0.304196 0.059 Uiso 1 1 calc R U
H30C H 0.214283 0.417720 0.350107 0.059 Uiso 1 1 calc R U
C31 C 0.37262(18) 0.33756(12) 0.42474(11) 0.0382(5) Uani 1 1 d . .
H31A H 0.431679 0.348580 0.402760 0.057 Uiso 1 1 calc R U
H31B H 0.398590 0.298499 0.454213 0.057 Uiso 1 1 calc R U
H31C H 0.358083 0.382701 0.450524 0.057 Uiso 1 1 calc R U
C32 C 0.16694(19) 0.30003(12) 0.40658(12) 0.0388(5) Uani 1 1 d . .
H32A H 0.156483 0.347019 0.431291 0.058 Uiso 1 1 calc R U
H32B H 0.188126 0.261386 0.437039 0.058 Uiso 1 1 calc R U
H32C H 0.095514 0.284878 0.373277 0.058 Uiso 1 1 calc R U
C33 C 0.33586(14) 0.03396(10) 0.37415(9) 0.0224(3) Uani 1 1 d . .
H33A H 0.385045 0.048364 0.419210 0.027 Uiso 1 1 calc R U
H33B H 0.378431 -0.001863 0.351931 0.027 Uiso 1 1 calc R U
C34 C 0.13772(14) -0.02818(9) 0.32487(8) 0.0190(3) Uani 1 1 d . .
C35 C 0.22903(14) -0.00621(9) 0.38035(9) 0.0211(3) Uani 1 1 d . .
C36 C 0.22540(14) -0.02864(10) 0.44130(9) 0.0229(4) Uani 1 1 d . .
H36 H 0.286186 -0.013093 0.479015 0.028 Uiso 1 1 calc R U
C37 C 0.13625(15) -0.07300(10) 0.44938(9) 0.0226(4) Uani 1 1 d . .
C38 C 0.04930(14) -0.09536(9) 0.39294(9) 0.0219(3) Uani 1 1 d . .
H38 H -0.011811 -0.126106 0.396915 0.026 Uiso 1 1 calc R U
C39 C 0.04839(14) -0.07445(9) 0.33094(8) 0.0196(3) Uani 1 1 d . .
C40 C 0.14047(15) -0.09940(10) 0.51737(9) 0.0255(4) Uani 1 1 d . .
C41 C 0.16233(19) -0.03326(12) 0.57032(10) 0.0369(5) Uani 1 1 d . .
H41A H 0.236864 -0.009694 0.573826 0.055 Uiso 1 1 calc R U
H41B H 0.161749 -0.050720 0.612889 0.055 Uiso 1 1 calc R U
H41C H 0.102400 0.003039 0.558192 0.055 Uiso 1 1 calc R U
C42 C 0.23710(19) -0.15438(13) 0.53487(11) 0.0385(5) Uani 1 1 d . .
H42A H 0.310253 -0.129069 0.538103 0.058 Uiso 1 1 calc R U
H42B H 0.224219 -0.196233 0.500400 0.058 Uiso 1 1 calc R U
H42C H 0.238662 -0.173011 0.577306 0.058 Uiso 1 1 calc R U
C43 C 0.02815(18) -0.13835(14) 0.51793(10) 0.0387(5) Uani 1 1 d . .
H43A H 0.033872 -0.153327 0.562168 0.058 Uiso 1 1 calc R U
H43B H 0.013557 -0.182577 0.485875 0.058 Uiso 1 1 calc R U
H43C H -0.034717 -0.104022 0.506090 0.058 Uiso 1 1 calc R U
C44 C -0.04163(14) -0.10914(9) 0.27055(9) 0.0205(3) Uani 1 1 d . .
H44A H -0.005015 -0.148207 0.247724 0.025 Uiso 1 1 calc R U
H44B H -0.100931 -0.134222 0.286111 0.025 Uiso 1 1 calc R U
C45 C -0.00403(15) -0.15995(10) 0.11153(10) 0.0248(4) Uani 1 1 d . .
H45A H -0.048813 -0.191833 0.131275 0.037 Uiso 1 1 calc R U
H45B H 0.065058 -0.185517 0.107295 0.037 Uiso 1 1 calc R U
H45C H -0.049865 -0.149368 0.067736 0.037 Uiso 1 1 calc R U
N1 N 0.24267(12) -0.13388(8) 0.25228(8) 0.0241(3) Uani 1 1 d . .
C46 C 0.23662(14) -0.17930(10) 0.28591(9) 0.0235(4) Uani 1 1 d . .
C47 C 0.22594(16) -0.23517(11) 0.32969(10) 0.0290(4) Uani 1 1 d . .
H47A H 0.242880 -0.211944 0.375216 0.043 Uiso 1 1 calc R U
H47B H 0.279884 -0.274796 0.326883 0.043 Uiso 1 1 calc R U
H47C H 0.147869 -0.256421 0.316473 0.043 Uiso 1 1 calc R U
Ti2 Ti 0.47711(2) 0.46866(2) 0.19973(2) 0.01828(8) Uani 1 1 d . .
Cl2 Cl 0.33016(3) 0.39336(2) 0.12897(2) 0.02622(10) Uani 1 1 d . .
O5 O 0.61366(9) 0.40934(6) 0.15519(6) 0.0189(2) Uani 1 1 d . .
O6 O 0.48866(9) 0.53158(7) 0.14122(6) 0.0203(2) Uani 1 1 d . .
O7 O 0.39408(9) 0.53112(6) 0.24282(6) 0.0208(2) Uani 1 1 d . .
O8 O 0.60962(9) 0.49258(6) 0.26694(6) 0.0193(2) Uani 1 1 d . .
N2 N 0.49472(12) 0.36611(8) 0.25619(8) 0.0247(3) Uani 1 1 d . .
C48 C 0.71714(13) 0.45045(9) 0.16356(8) 0.0177(3) Uani 1 1 d . .
C49 C 0.80511(13) 0.44327(9) 0.22048(8) 0.0185(3) Uani 1 1 d . .
C50 C 0.90738(13) 0.48376(9) 0.22873(8) 0.0195(3) Uani 1 1 d . .
H50 H 0.967378 0.480247 0.267668 0.023 Uiso 1 1 calc R U
C51 C 0.92419(13) 0.52894(9) 0.18189(9) 0.0198(3) Uani 1 1 d . .
C52 C 0.83271(14) 0.53533(10) 0.12658(9) 0.0196(3) Uani 1 1 d . .
H52 H 0.841979 0.566666 0.094405 0.024 Uiso 1 1 calc R U
C53 C 0.72803(13) 0.49741(9) 0.11672(8) 0.0184(3) Uani 1 1 d . .
C54 C 1.04041(14) 0.56663(10) 0.18641(9) 0.0230(4) Uani 1 1 d . .
C55 C 1.12385(15) 0.56414(11) 0.25469(10) 0.0296(4) Uani 1 1 d . .
H55A H 1.195610 0.590158 0.256068 0.044 Uiso 1 1 calc R U
H55B H 1.138898 0.512144 0.263311 0.044 Uiso 1 1 calc R U
H55C H 1.090480 0.588519 0.288407 0.044 Uiso 1 1 calc R U
C56 C 1.08986(16) 0.52414(12) 0.13393(11) 0.0338(5) Uani 1 1 d . .
H56A H 1.035115 0.523896 0.090415 0.051 Uiso 1 1 calc R U
H56B H 1.104316 0.472742 0.144744 0.051 Uiso 1 1 calc R U
H56C H 1.161615 0.548742 0.133239 0.051 Uiso 1 1 calc R U
C57 C 1.02622(15) 0.64854(10) 0.17237(10) 0.0267(4) Uani 1 1 d . .
H57A H 0.997442 0.675992 0.206670 0.040 Uiso 1 1 calc R U
H57B H 0.971897 0.651589 0.129150 0.040 Uiso 1 1 calc R U
H57C H 1.100263 0.670365 0.172335 0.040 Uiso 1 1 calc R U
C58 C 0.63102(14) 0.51309(9) 0.05788(8) 0.0198(3) Uani 1 1 d . .
H58A H 0.659837 0.513610 0.018189 0.024 Uiso 1 1 calc R U
H58B H 0.571119 0.473192 0.049172 0.024 Uiso 1 1 calc R U
C59 C 0.50737(13) 0.59253(9) 0.11260(8) 0.0184(3) Uani 1 1 d . .
C60 C 0.58064(13) 0.58765(9) 0.07154(8) 0.0182(3) Uani 1 1 d . .
C61 C 0.60864(13) 0.65253(10) 0.04725(8) 0.0192(3) Uani 1 1 d . .
H61 H 0.659050 0.650122 0.019569 0.023 Uiso 1 1 calc R U
C62 C 0.56391(13) 0.72118(9) 0.06286(8) 0.0195(3) Uani 1 1 d . .
C63 C 0.48410(13) 0.72235(9) 0.10025(8) 0.0193(3) Uani 1 1 d . .
H63 H 0.449762 0.768051 0.108917 0.023 Uiso 1 1 calc R U
C64 C 0.45364(13) 0.65901(9) 0.12498(8) 0.0183(3) Uani 1 1 d . .
C65 C 0.60534(14) 0.79483(10) 0.04520(9) 0.0228(4) Uani 1 1 d . .
C66 C 0.67276(16) 0.83805(11) 0.11025(10) 0.0275(4) Uani 1 1 d . .
H66A H 0.622689 0.847197 0.139553 0.041 Uiso 1 1 calc R U
H66B H 0.701155 0.885753 0.100975 0.041 Uiso 1 1 calc R U
H66C H 0.737434 0.808745 0.131702 0.041 Uiso 1 1 calc R U
C67 C 0.50344(16) 0.84057(11) 0.01182(10) 0.0304(4) Uani 1 1 d . .
H67A H 0.457146 0.811468 -0.027903 0.046 Uiso 1 1 calc R U
H67B H 0.531563 0.886763 -0.000455 0.046 Uiso 1 1 calc R U
H67C H 0.456658 0.852663 0.042535 0.046 Uiso 1 1 calc R U
C68 C 0.68415(17) 0.78369(11) -0.00045(10) 0.0308(4) Uani 1 1 d . .
H68A H 0.751561 0.756892 0.021338 0.046 Uiso 1 1 calc R U
H68B H 0.708139 0.832351 -0.010304 0.046 Uiso 1 1 calc R U
H68C H 0.643255 0.754699 -0.041647 0.046 Uiso 1 1 calc R U
C69 C 0.36862(13) 0.66000(10) 0.16629(9) 0.0203(3) Uani 1 1 d . .
H69A H 0.320295 0.703977 0.157817 0.024 Uiso 1 1 calc R U
H69B H 0.318155 0.614826 0.152668 0.024 Uiso 1 1 calc R U
C70 C 0.43889(13) 0.59896(9) 0.27395(9) 0.0202(3) Uani 1 1 d . .
C71 C 0.42661(13) 0.66270(9) 0.23950(9) 0.0194(3) Uani 1 1 d . .
C72 C 0.47487(13) 0.73068(10) 0.27316(9) 0.0209(3) Uani 1 1 d . .
H72 H 0.466009 0.773771 0.249717 0.025 Uiso 1 1 calc R U
C73 C 0.53513(14) 0.73763(10) 0.33938(9) 0.0229(4) Uani 1 1 d . .
C74 C 0.54610(14) 0.67282(10) 0.37218(9) 0.0235(4) Uani 1 1 d . .
H74 H 0.586209 0.676061 0.417657 0.028 Uiso 1 1 calc R U
C75 C 0.50058(14) 0.60386(10) 0.34081(9) 0.0218(3) Uani 1 1 d . .
C76 C 0.58837(16) 0.81255(10) 0.37607(10) 0.0283(4) Uani 1 1 d . .
C77 C 0.5807(2) 0.87337(12) 0.32933(12) 0.0428(5) Uani 1 1 d . .
H77A H 0.616192 0.919753 0.354502 0.064 Uiso 1 1 calc R U
H77B H 0.500361 0.881452 0.307665 0.064 Uiso 1 1 calc R U
H77C H 0.620766 0.857933 0.295822 0.064 Uiso 1 1 calc R U
C78 C 0.52416(19) 0.83873(13) 0.42755(12) 0.0414(5) Uani 1 1 d . .
H78A H 0.559821 0.885305 0.452231 0.062 Uiso 1 1 calc R U
H78B H 0.527527 0.800506 0.458142 0.062 Uiso 1 1 calc R U
H78C H 0.444230 0.847047 0.405073 0.062 Uiso 1 1 calc R U
C79 C 0.71385(18) 0.80294(13) 0.41187(13) 0.0439(5) Uani 1 1 d . .
H79A H 0.755625 0.785834 0.379642 0.066 Uiso 1 1 calc R U
H79B H 0.719169 0.766055 0.443842 0.066 Uiso 1 1 calc R U
H79C H 0.747130 0.850757 0.435062 0.066 Uiso 1 1 calc R U
C80 C 0.51760(15) 0.53509(10) 0.37786(9) 0.0239(4) Uani 1 1 d . .
H80A H 0.454367 0.498880 0.356087 0.029 Uiso 1 1 calc R U
H80B H 0.511073 0.549303 0.423158 0.029 Uiso 1 1 calc R U
C81 C 0.66768(14) 0.47339(9) 0.32696(8) 0.0196(3) Uani 1 1 d . .
C82 C 0.63020(14) 0.49572(9) 0.38311(9) 0.0219(3) Uani 1 1 d . .
C83 C 0.69216(15) 0.47464(10) 0.44386(9) 0.0243(4) Uani 1 1 d . .
H83 H 0.668224 0.490959 0.482082 0.029 Uiso 1 1 calc R U
C84 C 0.78809(15) 0.43050(10) 0.45108(9) 0.0238(4) Uani 1 1 d . .
C85 C 0.82057(14) 0.40761(9) 0.39402(9) 0.0218(3) Uani 1 1 d . .
H85 H 0.885069 0.377126 0.397472 0.026 Uiso 1 1 calc R U
C86 C 0.76232(14) 0.42761(9) 0.33214(8) 0.0199(3) Uani 1 1 d . .
C87 C 0.85095(16) 0.40741(11) 0.51940(9) 0.0274(4) Uani 1 1 d . .
C88 C 0.90502(18) 0.47665(12) 0.56504(10) 0.0340(4) Uani 1 1 d . .
H88A H 0.960425 0.500588 0.546465 0.051 Uiso 1 1 calc R U
H88B H 0.943895 0.461885 0.608785 0.051 Uiso 1 1 calc R U
H88C H 0.845275 0.511711 0.569044 0.051 Uiso 1 1 calc R U
C89 C 0.76494(19) 0.37016(12) 0.54960(11) 0.0379(5) Uani 1 1 d . .
H89A H 0.805219 0.353919 0.592538 0.057 Uiso 1 1 calc R U
H89B H 0.727705 0.326899 0.519984 0.057 Uiso 1 1 calc R U
H89C H 0.707151 0.405944 0.555504 0.057 Uiso 1 1 calc R U
C90 C 0.9455(2) 0.35259(13) 0.51554(10) 0.0388(5) Uani 1 1 d . .
H90A H 1.004529 0.377160 0.500205 0.058 Uiso 1 1 calc R U
H90B H 0.913047 0.309232 0.484542 0.058 Uiso 1 1 calc R U
H90C H 0.979430 0.336308 0.559389 0.058 Uiso 1 1 calc R U
C91 C 0.79361(14) 0.39226(9) 0.27109(9) 0.0206(3) Uani 1 1 d . .
H91A H 0.866933 0.367038 0.285888 0.025 Uiso 1 1 calc R U
H91B H 0.734773 0.353256 0.249059 0.025 Uiso 1 1 calc R U
C92 C 0.60568(15) 0.33961(10) 0.11415(10) 0.0253(4) Uani 1 1 d . .
H92A H 0.609503 0.349539 0.069854 0.038 Uiso 1 1 calc R U
H92B H 0.533034 0.313753 0.111117 0.038 Uiso 1 1 calc R U
H92C H 0.669103 0.308301 0.133674 0.038 Uiso 1 1 calc R U
C93 C 0.53210(14) 0.32055(10) 0.28894(9) 0.0239(4) Uani 1 1 d . .
C94 C 0.58413(16) 0.26413(11) 0.33189(10) 0.0299(4) Uani 1 1 d . .
H94A H 0.649898 0.243989 0.318132 0.045 Uiso 1 1 calc R U
H94B H 0.527980 0.223807 0.328776 0.045 Uiso 1 1 calc R U
H94C H 0.609492 0.286677 0.377637 0.045 Uiso 1 1 calc R U
N3 N -0.13712(15) 0.21057(10) 0.31640(9) 0.0366(4) Uani 1 1 d . .
C95 C -0.07728(15) 0.18379(11) 0.28783(10) 0.0279(4) Uani 1 1 d . .
C96 C -0.00189(17) 0.14985(12) 0.25078(12) 0.0357(5) Uani 1 1 d . .
H96A H -0.013962 0.171899 0.208784 0.054 Uiso 1 1 calc R U
H96B H -0.018705 0.096084 0.242085 0.054 Uiso 1 1 calc R U
H96C H 0.077736 0.158729 0.276545 0.054 Uiso 1 1 calc R U
N4 N 0.93440(15) 0.70980(11) 0.31932(9) 0.0387(4) Uani 1 1 d . .
C97 C 0.84779(16) 0.68356(11) 0.29035(10) 0.0292(4) Uani 1 1 d . .
C98 C 0.73755(16) 0.65110(12) 0.25230(12) 0.0353(5) Uani 1 1 d . .
H98A H 0.715558 0.671211 0.209241 0.053 Uiso 1 1 calc R U
H98B H 0.679966 0.663389 0.276211 0.053 Uiso 1 1 calc R U
H98C H 0.742867 0.596845 0.245825 0.053 Uiso 1 1 calc R U

loop_
_atom_site_aniso_label
_atom_site_aniso_U_11
_atom_site_aniso_U_22
_atom_site_aniso_U_33
_atom_site_aniso_U_23
_atom_site_aniso_U_13
_atom_site_aniso_U_12
Ti1 0.01965(15) 0.01243(16) 0.02112(16) -0.00055(12) 0.00619(11) 0.00209(10)
Cl1 0.0268(2) 0.0188(2) 0.0305(2) -0.00538(16) 0.01206(16) 0.00144(15)
O1 0.0201(6) 0.0122(6) 0.0235(6) -0.0030(5) 0.0062(4) 0.0016(4)
O2 0.0213(6) 0.0147(6) 0.0248(6) 0.0015(5) 0.0056(4) 0.0012(4)
O3 0.0203(6) 0.0146(6) 0.0260(6) -0.0011(5) 0.0066(4) 0.0016(4)
O4 0.0212(6) 0.0146(6) 0.0202(6) 0.0006(5) 0.0051(4) 0.0013(4)
C1 0.0174(7) 0.0124(8) 0.0227(8) -0.0036(6) 0.0047(6) -0.0005(6)
C2 0.0188(8) 0.0131(8) 0.0213(8) -0.0017(6) 0.0034(6) -0.0024(6)
C3 0.0211(8) 0.0169(9) 0.0219(8) -0.0026(7) 0.0072(6) -0.0021(6)
C4 0.0202(8) 0.0140(8) 0.0250(9) -0.0029(7) 0.0053(6) -0.0007(6)
C5 0.0197(8) 0.0139(8) 0.0229(8) 0.0005(7) 0.0020(6) -0.0004(6)
C6 0.0207(8) 0.0124(8) 0.0206(8) -0.0031(6) 0.0040(6) -0.0035(6)
C7 0.0215(8) 0.0185(9) 0.0304(10) -0.0015(7) 0.0067(7) 0.0027(6)
C8 0.0290(9) 0.0265(10) 0.0406(11) 0.0042(8) 0.0179(8) 0.0072(7)
C9 0.0193(9) 0.0303(11) 0.0519(13) -0.0107(9) 0.0060(8) 0.0027(7)
C10 0.0285(9) 0.0219(10) 0.0298(10) 0.0009(8) 0.0060(7) 0.0067(7)
C11 0.0231(8) 0.0153(9) 0.0196(8) -0.0006(6) 0.0042(6) -0.0013(6)
C12 0.0226(8) 0.0157(9) 0.0176(8) 0.0004(6) 0.0077(6) 0.0033(6)
C13 0.0221(8) 0.0159(9) 0.0170(8) -0.0013(6) 0.0077(6) -0.0006(6)
C14 0.0209(8) 0.0185(9) 0.0179(8) -0.0006(6) 0.0053(6) 0.0014(6)
C15 0.0244(8) 0.0163(9) 0.0178(8) -0.0009(6) 0.0080(6) 0.0029(6)
C16 0.0235(8) 0.0144(8) 0.0214(8) -0.0011(6) 0.0094(6) -0.0005(6)
C17 0.0205(8) 0.0186(9) 0.0177(8) -0.0012(6) 0.0077(6) 0.0005(6)
C18 0.0267(9) 0.0153(9) 0.0241(9) -0.0007(7) 0.0051(7) 0.0034(6)
C19 0.0320(9) 0.0198(10) 0.0300(10) -0.0031(8) 0.0082(7) 0.0052(7)
C20 0.0317(10) 0.0215(10) 0.0343(11) 0.0000(8) -0.0020(8) 0.0068(7)
C21 0.0403(11) 0.0225(10) 0.0304(10) 0.0078(8) 0.0093(8) 0.0048(7)
C22 0.0195(8) 0.0167(9) 0.0233(9) 0.0001(7) 0.0074(6) 0.0002(6)
C23 0.0161(7) 0.0144(8) 0.0251(9) -0.0024(7) 0.0036(6) -0.0002(6)
C24 0.0152(7) 0.0179(9) 0.0237(9) -0.0005(7) 0.0043(6) -0.0023(6)
C25 0.0197(8) 0.0150(9) 0.0259(9) 0.0008(7) 0.0054(6) -0.0004(6)
C26 0.0218(8) 0.0167(9) 0.0260(9) -0.0021(7) 0.0060(6) -0.0007(6)
C27 0.0242(8) 0.0195(9) 0.0220(9) -0.0016(7) 0.0046(6) -0.0020(6)
C28 0.0184(8) 0.0170(9) 0.0243(9) 0.0000(7) 0.0026(6) -0.0020(6)
C29 0.0370(10) 0.0165(9) 0.0260(9) -0.0032(7) 0.0112(7) 0.0013(7)
C30 0.0612(14) 0.0204(11) 0.0390(12) 0.0006(9) 0.0198(10) 0.0120(9)
C31 0.0469(12) 0.0254(11) 0.0393(12) -0.0124(9) 0.0113(9) -0.0033(8)
C32 0.0497(12) 0.0255(11) 0.0481(13) -0.0023(9) 0.0268(10) 0.0040(8)
C33 0.0227(8) 0.0176(9) 0.0235(9) 0.0009(7) 0.0007(6) 0.0002(6)
C34 0.0236(8) 0.0138(8) 0.0193(8) 0.0004(6) 0.0056(6) 0.0037(6)
C35 0.0247(8) 0.0130(8) 0.0242(9) -0.0005(7) 0.0046(6) 0.0029(6)
C36 0.0276(9) 0.0168(9) 0.0214(9) -0.0011(7) 0.0021(7) 0.0022(6)
C37 0.0302(9) 0.0156(9) 0.0223(9) 0.0020(7) 0.0071(7) 0.0055(6)
C38 0.0258(8) 0.0152(9) 0.0257(9) 0.0024(7) 0.0085(7) 0.0030(6)
C39 0.0224(8) 0.0149(8) 0.0216(8) 0.0004(7) 0.0062(6) 0.0048(6)
C40 0.0339(10) 0.0214(10) 0.0207(9) 0.0021(7) 0.0064(7) 0.0033(7)
C41 0.0551(13) 0.0304(12) 0.0248(10) -0.0013(8) 0.0114(9) 0.0028(9)
C42 0.0497(12) 0.0357(12) 0.0341(11) 0.0129(9) 0.0148(9) 0.0165(9)
C43 0.0438(12) 0.0450(14) 0.0273(10) 0.0117(9) 0.0070(8) -0.0073(9)
C44 0.0216(8) 0.0163(9) 0.0234(9) 0.0008(7) 0.0058(6) 0.0002(6)
C45 0.0275(9) 0.0136(9) 0.0322(10) -0.0075(7) 0.0094(7) -0.0010(6)
N1 0.0262(7) 0.0172(8) 0.0298(8) 0.0011(7) 0.0091(6) 0.0054(5)
C46 0.0228(8) 0.0194(9) 0.0276(9) -0.0021(8) 0.0067(7) 0.0037(6)
C47 0.0306(9) 0.0238(10) 0.0339(10) 0.0081(8) 0.0092(8) 0.0021(7)
Ti2 0.01926(15) 0.01233(16) 0.02257(16) -0.00052(12) 0.00513(11) -0.00140(10)
Cl2 0.0226(2) 0.0186(2) 0.0339(2) -0.00516(17) 0.00387(16) -0.00354(14)
O5 0.0209(6) 0.0116(6) 0.0233(6) -0.0034(5) 0.0062(4) -0.0026(4)
O6 0.0221(6) 0.0154(6) 0.0237(6) 0.0010(5) 0.0066(4) 0.0008(4)
O7 0.0213(6) 0.0141(6) 0.0274(6) -0.0011(5) 0.0081(5) -0.0014(4)
O8 0.0218(6) 0.0151(6) 0.0207(6) -0.0001(5) 0.0056(4) 0.0000(4)
N2 0.0253(7) 0.0173(8) 0.0315(8) 0.0015(7) 0.0080(6) -0.0030(6)
C48 0.0178(8) 0.0126(8) 0.0217(8) -0.0034(6) 0.0057(6) -0.0007(6)
C49 0.0221(8) 0.0133(8) 0.0202(8) -0.0013(6) 0.0066(6) 0.0025(6)
C50 0.0192(8) 0.0164(9) 0.0211(8) -0.0018(7) 0.0034(6) 0.0013(6)
C51 0.0214(8) 0.0143(9) 0.0235(9) -0.0021(7) 0.0072(6) 0.0011(6)
C52 0.0233(8) 0.0142(9) 0.0225(8) 0.0001(7) 0.0084(6) 0.0016(6)
C53 0.0214(8) 0.0140(8) 0.0190(8) -0.0032(6) 0.0057(6) 0.0032(6)
C54 0.0219(8) 0.0178(9) 0.0294(10) -0.0013(7) 0.0083(7) -0.0028(6)
C55 0.0226(9) 0.0249(10) 0.0386(11) 0.0050(8) 0.0028(7) -0.0042(7)
C56 0.0270(9) 0.0293(11) 0.0473(12) -0.0094(9) 0.0182(8) -0.0076(7)
C57 0.0301(9) 0.0205(10) 0.0293(10) 0.0013(8) 0.0083(7) -0.0058(7)
C58 0.0236(8) 0.0153(9) 0.0198(8) -0.0002(6) 0.0051(6) 0.0012(6)
C59 0.0195(8) 0.0139(8) 0.0193(8) 0.0008(6) 0.0013(6) -0.0018(6)
C60 0.0183(8) 0.0157(9) 0.0177(8) -0.0013(6) 0.0008(6) 0.0004(6)
C61 0.0200(8) 0.0192(9) 0.0171(8) -0.0008(6) 0.0037(6) -0.0003(6)
C62 0.0226(8) 0.0157(9) 0.0173(8) -0.0005(6) 0.0012(6) -0.0019(6)
C63 0.0200(8) 0.0147(8) 0.0207(8) -0.0013(6) 0.0019(6) 0.0007(6)
C64 0.0165(7) 0.0169(9) 0.0185(8) -0.0017(6) 0.0008(6) -0.0003(6)
C65 0.0276(9) 0.0150(9) 0.0252(9) -0.0001(7) 0.0067(7) -0.0014(6)
C66 0.0316(9) 0.0196(10) 0.0299(10) -0.0032(8) 0.0080(7) -0.0056(7)
C67 0.0358(10) 0.0224(10) 0.0327(10) 0.0097(8) 0.0063(8) 0.0018(7)
C68 0.0420(11) 0.0210(10) 0.0335(11) 0.0001(8) 0.0180(8) -0.0052(7)
C69 0.0177(8) 0.0171(9) 0.0254(9) -0.0007(7) 0.0055(6) 0.0005(6)
C70 0.0204(8) 0.0156(9) 0.0260(9) -0.0019(7) 0.0103(6) 0.0003(6)
C71 0.0172(8) 0.0175(9) 0.0251(9) -0.0006(7) 0.0092(6) 0.0021(6)
C72 0.0204(8) 0.0155(9) 0.0276(9) -0.0003(7) 0.0087(6) 0.0016(6)
C73 0.0241(8) 0.0176(9) 0.0269(9) -0.0025(7) 0.0082(7) 0.0009(6)
C74 0.0275(9) 0.0204(9) 0.0224(9) -0.0019(7) 0.0077(7) 0.0030(6)
C75 0.0243(8) 0.0176(9) 0.0261(9) 0.0000(7) 0.0117(7) 0.0029(6)
C76 0.0322(10) 0.0172(10) 0.0304(10) -0.0036(8) 0.0014(7) -0.0016(7)
C77 0.0560(13) 0.0223(11) 0.0416(13) -0.0001(9) -0.0008(10) -0.0120(9)
C78 0.0489(12) 0.0281(12) 0.0423(13) -0.0140(9) 0.0097(9) -0.0018(9)
C79 0.0356(11) 0.0281(12) 0.0568(15) -0.0071(10) -0.0036(10) -0.0037(8)
C80 0.0312(9) 0.0201(9) 0.0230(9) 0.0017(7) 0.0119(7) 0.0038(7)
C81 0.0234(8) 0.0129(8) 0.0216(8) 0.0016(6) 0.0046(6) -0.0023(6)
C82 0.0295(9) 0.0124(8) 0.0238(9) 0.0000(7) 0.0078(7) -0.0009(6)
C83 0.0355(9) 0.0167(9) 0.0223(9) 0.0004(7) 0.0107(7) 0.0000(7)
C84 0.0334(9) 0.0140(9) 0.0225(9) 0.0011(7) 0.0052(7) -0.0020(6)
C85 0.0258(8) 0.0133(8) 0.0250(9) 0.0006(7) 0.0050(7) -0.0002(6)
C86 0.0240(8) 0.0138(8) 0.0211(8) 0.0001(6) 0.0054(6) -0.0036(6)
C87 0.0383(10) 0.0204(10) 0.0225(9) 0.0020(7) 0.0063(7) 0.0022(7)
C88 0.0462(11) 0.0282(11) 0.0241(10) -0.0009(8) 0.0046(8) -0.0036(8)
C89 0.0521(12) 0.0301(11) 0.0298(11) 0.0098(9) 0.0057(9) -0.0048(9)
C90 0.0552(13) 0.0340(12) 0.0242(10) 0.0062(9) 0.0041(9) 0.0163(9)
C91 0.0229(8) 0.0146(9) 0.0235(9) 0.0007(7) 0.0050(6) 0.0014(6)
C92 0.0267(9) 0.0154(9) 0.0313(10) -0.0072(7) 0.0068(7) -0.0018(6)
C93 0.0248(8) 0.0186(9) 0.0286(9) -0.0022(8) 0.0092(7) -0.0033(7)
C94 0.0313(10) 0.0238(10) 0.0357(11) 0.0075(8) 0.0094(8) 0.0038(7)
N3 0.0375(9) 0.0367(11) 0.0362(10) 0.0012(8) 0.0117(7) 0.0048(7)
C95 0.0287(9) 0.0215(10) 0.0315(10) 0.0020(8) 0.0048(8) -0.0001(7)
C96 0.0305(10) 0.0296(11) 0.0469(13) -0.0080(9) 0.0140(9) -0.0003(8)
N4 0.0361(10) 0.0401(11) 0.0377(10) 0.0017(8) 0.0071(8) -0.0046(7)
C97 0.0333(10) 0.0225(10) 0.0335(10) 0.0022(8) 0.0121(8) 0.0014(7)
C98 0.0283(10) 0.0293(11) 0.0465(12) -0.0074(9) 0.0107(8) -0.0020(7)

loop_
_atom_type_symbol
_atom_type_description
_atom_type_scat_dispersion_real
_atom_type_scat_dispersion_imag
_atom_type_scat_source
C C 0.0181 0.0091 'International Tables Vol C Tables 4.2.6.8 and 6.1.1.4'
H H 0.0000 0.0000 'International Tables Vol C Tables 4.2.6.8 and 6.1.1.4'
N N 0.0311 0.0180 'International Tables Vol C Tables 4.2.6.8 and 6.1.1.4'
O O 0.0492 0.0322 'International Tables Vol C Tables 4.2.6.8 and 6.1.1.4'
Cl Cl 0.3639 0.7018 'International Tables Vol C Tables 4.2.6.8 and 6.1.1.4'
Ti Ti 0.2191 1.8069 'International Tables Vol C Tables 4.2.6.8 and 6.1.1.4'

loop_
_geom_angle_atom_site_label_1
_geom_angle_atom_site_label_2
_geom_angle_atom_site_label_3
_geom_angle
O2 Ti1 O3 95.42(5)
O2 Ti1 O4 101.81(5)
O3 Ti1 O4 90.80(5)
O2 Ti1 N1 162.41(6)
O3 Ti1 N1 102.17(5)
O4 Ti1 N1 78.37(5)
O2 Ti1 O1 80.07(5)
O3 Ti1 O1 167.56(5)
O4 Ti1 O1 78.91(4)
N1 Ti1 O1 82.74(5)
O2 Ti1 Cl1 96.31(4)
O3 Ti1 Cl1 100.26(4)
O4 Ti1 Cl1 157.78(4)
N1 Ti1 Cl1 80.47(4)
O1 Ti1 Cl1 91.79(3)
C1 O1 C45 113.65(12)
C1 O1 Ti1 116.05(9)
C45 O1 Ti1 129.91(9)
C12 O2 Ti1 163.56(11)
C23 O3 Ti1 120.71(9)
C34 O4 Ti1 141.47(10)
C6 C1 C2 121.71(15)
C6 C1 O1 120.17(14)
C2 C1 O1 118.09(15)
C1 C2 C3 118.14(15)
C1 C2 C44 121.94(14)
C3 C2 C44 119.88(15)
C4 C3 C2 122.32(15)
C4 C3 H3 118.8
C2 C3 H3 118.8
C3 C4 C5 117.35(15)
C3 C4 C7 122.93(15)
C5 C4 C7 119.54(15)
C6 C5 C4 122.63(16)
C6 C5 H5 118.7
C4 C5 H5 118.7
C1 C6 C5 117.77(15)
C1 C6 C11 123.72(15)
C5 C6 C11 118.42(15)
C8 C7 C10 107.94(15)
C8 C7 C9 109.25(16)
C10 C7 C9 109.41(16)
C8 C7 C4 112.00(15)
C10 C7 C4 111.23(14)
C9 C7 C4 106.98(14)
C7 C8 H8A 109.5
C7 C8 H8B 109.5
H8A C8 H8B 109.5
C7 C8 H8C 109.5
H8A C8 H8C 109.5
H8B C8 H8C 109.5
C7 C9 H9A 109.5
C7 C9 H9B 109.5
H9A C9 H9B 109.5
C7 C9 H9C 109.5
H9A C9 H9C 109.5
H9B C9 H9C 109.5
C7 C10 H10A 109.5
C7 C10 H10B 109.5
H10A C10 H10B 109.5
C7 C10 H10C 109.5
H10A C10 H10C 109.5
H10B C10 H10C 109.5
C6 C11 C13 110.19(13)
C6 C11 H11A 109.6
C13 C11 H11A 109.6
C6 C11 H11B 109.6
C13 C11 H11B 109.6
H11A C11 H11B 108.1
O2 C12 C13 118.60(15)
O2 C12 C17 119.68(14)
C13 C12 C17 121.71(15)
C14 C13 C12 118.47(15)
C14 C13 C11 122.68(15)
C12 C13 C11 118.75(15)
C13 C14 C15 121.31(15)
C13 C14 H14 119.3
C15 C14 H14 119.3
C16 C15 C14 118.15(15)
C16 C15 C18 119.15(15)
C14 C15 C18 122.55(15)
C17 C16 C15 122.12(15)
C17 C16 H16 118.9
C15 C16 H16 118.9
C16 C17 C12 117.80(15)
C16 C17 C22 122.38(15)
C12 C17 C22 119.78(15)
C20 C18 C15 112.68(14)
C20 C18 C21 108.75(15)
C15 C18 C21 110.66(14)
C20 C18 C19 108.39(14)
C15 C18 C19 106.96(14)
C21 C18 C19 109.32(15)
C18 C19 H19A 109.5
C18 C19 H19B 109.5
H19A C19 H19B 109.5
C18 C19 H19C 109.5
H19A C19 H19C 109.5
H19B C19 H19C 109.5
C18 C20 H20A 109.5
C18 C20 H20B 109.5
H20A C20 H20B 109.5
C18 C20 H20C 109.5
H20A C20 H20C 109.5
H20B C20 H20C 109.5
C18 C21 H21A 109.5
C18 C21 H21B 109.5
H21A C21 H21B 109.5
C18 C21 H21C 109.5
H21A C21 H21C 109.5
H21B C21 H21C 109.5
C24 C22 C17 111.97(13)
C24 C22 H22A 109.2
C17 C22 H22A 109.2
C24 C22 H22B 109.2
C17 C22 H22B 109.2
H22A C22 H22B 107.9
O3 C23 C24 120.77(15)
O3 C23 C28 119.13(15)
C24 C23 C28 120.07(15)
C25 C24 C23 118.76(16)
C25 C24 C22 118.34(15)
C23 C24 C22 122.79(15)
C26 C25 C24 122.96(16)
C26 C25 H25 118.5
C24 C25 H25 118.5
C25 C26 C27 116.71(16)
C25 C26 C29 122.49(16)
C27 C26 C29 120.79(16)
C28 C27 C26 122.55(16)
C28 C27 H27 118.7
C26 C27 H27 118.7
C27 C28 C23 118.93(16)
C27 C28 C33 120.60(16)
C23 C28 C33 120.47(15)
C32 C29 C30 108.67(16)
C32 C29 C26 109.67(15)
C30 C29 C26 111.79(16)
C32 C29 C31 109.23(17)
C30 C29 C31 107.93(17)
C26 C29 C31 109.49(15)
C29 C30 H30A 109.5
C29 C30 H30B 109.5
H30A C30 H30B 109.5
C29 C30 H30C 109.5
H30A C30 H30C 109.5
H30B C30 H30C 109.5
C29 C31 H31A 109.5
C29 C31 H31B 109.5
H31A C31 H31B 109.5
C29 C31 H31C 109.5
H31A C31 H31C 109.5
H31B C31 H31C 109.5
C29 C32 H32A 109.5
C29 C32 H32B 109.5
H32A C32 H32B 109.5
C29 C32 H32C 109.5
H32A C32 H32C 109.5
H32B C32 H32C 109.5
C28 C33 C35 116.73(14)
C28 C33 H33A 108.1
C35 C33 H33A 108.1
C28 C33 H33B 108.1
C35 C33 H33B 108.1
H33A C33 H33B 107.3
O4 C34 C39 119.57(15)
O4 C34 C35 120.14(15)
C39 C34 C35 120.19(16)
C36 C35 C34 118.32(16)
C36 C35 C33 119.58(15)
C34 C35 C33 121.79(16)
C35 C36 C37 122.91(16)
C35 C36 H36 118.5
C37 C36 H36 118.5
C38 C37 C36 116.95(16)
C38 C37 C40 122.56(16)
C36 C37 C40 120.37(16)
C39 C38 C37 122.57(16)
C39 C38 H38 118.7
C37 C38 H38 118.7
C38 C39 C34 119.00(16)
C38 C39 C44 119.12(15)
C34 C39 C44 121.52(15)
C41 C40 C42 109.35(17)
C41 C40 C43 107.47(16)
C42 C40 C43 108.59(17)
C41 C40 C37 110.49(16)
C42 C40 C37 108.80(15)
C43 C40 C37 112.08(15)
C40 C41 H41A 109.5
C40 C41 H41B 109.5
H41A C41 H41B 109.5
C40 C41 H41C 109.5
H41A C41 H41C 109.5
H41B C41 H41C 109.5
C40 C42 H42A 109.5
C40 C42 H42B 109.5
H42A C42 H42B 109.5
C40 C42 H42C 109.5
H42A C42 H42C 109.5
H42B C42 H42C 109.5
C40 C43 H43A 109.5
C40 C43 H43B 109.5
H43A C43 H43B 109.5
C40 C43 H43C 109.5
H43A C43 H43C 109.5
H43B C43 H43C 109.5
C2 C44 C39 117.21(14)
C2 C44 H44A 108.0
C39 C44 H44A 108.0
C2 C44 H44B 108.0
C39 C44 H44B 108.0
H44A C44 H44B 107.2
O1 C45 H45A 109.5
O1 C45 H45B 109.5
H45A C45 H45B 109.5
O1 C45 H45C 109.5
H45A C45 H45C 109.5
H45B C45 H45C 109.5
C46 N1 Ti1 161.99(13)
N1 C46 C47 177.76(18)
C46 C47 H47A 109.5
C46 C47 H47B 109.5
H47A C47 H47B 109.5
C46 C47 H47C 109.5
H47A C47 H47C 109.5
H47B C47 H47C 109.5
O6 Ti2 O7 95.42(5)
O6 Ti2 O8 101.65(5)
O7 Ti2 O8 90.79(5)
O6 Ti2 N2 161.81(6)
O7 Ti2 N2 102.77(5)
O8 Ti2 N2 78.32(5)
O6 Ti2 O5 79.97(5)
O7 Ti2 O5 167.49(5)
O8 Ti2 O5 78.89(5)
N2 Ti2 O5 82.21(5)
O6 Ti2 Cl2 96.40(4)
O7 Ti2 Cl2 100.46(4)
O8 Ti2 Cl2 157.72(4)
N2 Ti2 Cl2 80.46(4)
O5 Ti2 Cl2 91.65(3)
C48 O5 C92 113.75(12)
C48 O5 Ti2 115.89(9)
C92 O5 Ti2 130.03(9)
C59 O6 Ti2 163.73(11)
C70 O7 Ti2 120.91(9)
C81 O8 Ti2 141.63(10)
C93 N2 Ti2 162.44(13)
C53 C48 C49 121.91(15)
C53 C48 O5 120.15(14)
C49 C48 O5 117.92(15)
C48 C49 C50 117.95(15)
C48 C49 C91 121.97(15)
C50 C49 C91 120.05(15)
C51 C50 C49 122.27(15)
C51 C50 H50 118.9
C49 C50 H50 118.9
C50 C51 C52 117.42(15)
C50 C51 C54 122.80(15)
C52 C51 C54 119.63(15)
C51 C52 C53 122.53(16)
C51 C52 H52 118.7
C53 C52 H52 118.7
C48 C53 C52 117.83(15)
C48 C53 C58 123.75(15)
C52 C53 C58 118.32(15)
C55 C54 C57 108.01(15)
C55 C54 C51 111.95(15)
C57 C54 C51 110.90(14)
C55 C54 C56 109.37(15)
C57 C54 C56 109.44(16)
C51 C54 C56 107.15(14)
C54 C55 H55A 109.5
C54 C55 H55B 109.5
H55A C55 H55B 109.5
C54 C55 H55C 109.5
H55A C55 H55C 109.5
H55B C55 H55C 109.5
C54 C56 H56A 109.5
C54 C56 H56B 109.5
H56A C56 H56B 109.5
C54 C56 H56C 109.5
H56A C56 H56C 109.5
H56B C56 H56C 109.5
C54 C57 H57A 109.5
C54 C57 H57B 109.5
H57A C57 H57B 109.5
C54 C57 H57C 109.5
H57A C57 H57C 109.5
H57B C57 H57C 109.5
C60 C58 C53 110.01(13)
C60 C58 H58A 109.7
C53 C58 H58A 109.7
C60 C58 H58B 109.7
C53 C58 H58B 109.7
H58A C58 H58B 108.2
O6 C59 C60 118.63(15)
O6 C59 C64 119.56(15)
C60 C59 C64 121.81(15)
C61 C60 C59 118.43(15)
C61 C60 C58 122.70(15)
C59 C60 C58 118.80(15)
C60 C61 C62 121.30(15)
C60 C61 H61 119.3
C62 C61 H61 119.3
C61 C62 C63 118.15(15)
C61 C62 C65 122.56(15)
C63 C62 C65 119.13(15)
C64 C63 C62 122.15(15)
C64 C63 H63 118.9
C62 C63 H63 118.9
C63 C64 C59 117.78(15)
C63 C64 C69 122.49(15)
C59 C64 C69 119.70(15)
C62 C65 C68 112.66(15)
C62 C65 C67 110.58(14)
C68 C65 C67 108.73(16)
C62 C65 C66 106.96(14)
C68 C65 C66 108.39(14)
C67 C65 C66 109.44(15)
C65 C66 H66A 109.5
C65 C66 H66B 109.5
H66A C66 H66B 109.5
C65 C66 H66C 109.5
H66A C66 H66C 109.5
H66B C66 H66C 109.5
C65 C67 H67A 109.5
C65 C67 H67B 109.5
H67A C67 H67B 109.5
C65 C67 H67C 109.5
H67A C67 H67C 109.5
H67B C67 H67C 109.5
C65 C68 H68A 109.5
C65 C68 H68B 109.5
H68A C68 H68B 109.5
C65 C68 H68C 109.5
H68A C68 H68C 109.5
H68B C68 H68C 109.5
C71 C69 C64 112.33(13)
C71 C69 H69A 109.1
C64 C69 H69A 109.1
C71 C69 H69B 109.1
C64 C69 H69B 109.1
H69A C69 H69B 107.9
O7 C70 C71 120.90(15)
O7 C70 C75 119.21(15)
C71 C70 C75 119.87(16)
C72 C71 C70 118.92(16)
C72 C71 C69 118.61(15)
C70 C71 C69 122.39(15)
C73 C72 C71 122.67(16)
C73 C72 H72 118.7
C71 C72 H72 118.7
C72 C73 C74 116.89(16)
C72 C73 C76 122.42(16)
C74 C73 C76 120.69(16)
C75 C74 C73 122.62(17)
C75 C74 H74 118.7
C73 C74 H74 118.7
C74 C75 C70 119.01(16)
C74 C75 C80 120.63(16)
C70 C75 C80 120.36(16)
C77 C76 C79 108.96(18)
C77 C76 C78 107.82(18)
C79 C76 C78 108.64(18)
C77 C76 C73 112.14(16)
C79 C76 C73 109.92(16)
C78 C76 C73 109.28(15)
C76 C77 H77A 109.5
C76 C77 H77B 109.5
H77A C77 H77B 109.5
C76 C77 H77C 109.5
H77A C77 H77C 109.5
H77B C77 H77C 109.5
C76 C78 H78A 109.5
C76 C78 H78B 109.5
H78A C78 H78B 109.5
C76 C78 H78C 109.5
H78A C78 H78C 109.5
H78B C78 H78C 109.5
C76 C79 H79A 109.5
C76 C79 H79B 109.5
H79A C79 H79B 109.5
C76 C79 H79C 109.5
H79A C79 H79C 109.5
H79B C79 H79C 109.5
C75 C80 C82 116.59(14)
C75 C80 H80A 108.1
C82 C80 H80A 108.1
C75 C80 H80B 108.1
C82 C80 H80B 108.1
H80A C80 H80B 107.3
O8 C81 C82 120.33(15)
O8 C81 C86 119.39(15)
C82 C81 C86 120.20(16)
C83 C82 C81 118.50(16)
C83 C82 C80 119.56(15)
C81 C82 C80 121.63(16)
C82 C83 C84 122.81(16)
C82 C83 H83 118.6
C84 C83 H83 118.6
C85 C84 C83 116.99(16)
C85 C84 C87 122.76(16)
C83 C84 C87 120.23(16)
C86 C85 C84 122.58(16)
C86 C85 H85 118.7
C84 C85 H85 118.7
C85 C86 C81 118.86(16)
C85 C86 C91 119.27(15)
C81 C86 C91 121.48(15)
C90 C87 C88 108.45(17)
C90 C87 C84 112.00(15)
C88 C87 C84 109.63(15)
C90 C87 C89 108.60(17)
C88 C87 C89 108.78(16)
C84 C87 C89 109.31(15)
C87 C88 H88A 109.5
C87 C88 H88B 109.5
H88A C88 H88B 109.5
C87 C88 H88C 109.5
H88A C88 H88C 109.5
H88B C88 H88C 109.5
C87 C89 H89A 109.5
C87 C89 H89B 109.5
H89A C89 H89B 109.5
C87 C89 H89C 109.5
H89A C89 H89C 109.5
H89B C89 H89C 109.5
C87 C90 H90A 109.5
C87 C90 H90B 109.5
H90A C90 H90B 109.5
C87 C90 H90C 109.5
H90A C90 H90C 109.5
H90B C90 H90C 109.5
C49 C91 C86 117.04(14)
C49 C91 H91A 108.0
C86 C91 H91A 108.0
C49 C91 H91B 108.0
C86 C91 H91B 108.0
H91A C91 H91B 107.3
O5 C92 H92A 109.5
O5 C92 H92B 109.5
H92A C92 H92B 109.5
O5 C92 H92C 109.5
H92A C92 H92C 109.5
H92B C92 H92C 109.5
N2 C93 C94 177.68(19)
C93 C94 H94A 109.5
C93 C94 H94B 109.5
H94A C94 H94B 109.5
C93 C94 H94C 109.5
H94A C94 H94C 109.5
H94B C94 H94C 109.5
N3 C95 C96 179.4(2)
C95 C96 H96A 109.5
C95 C96 H96B 109.5
H96A C96 H96B 109.5
C95 C96 H96C 109.5
H96A C96 H96C 109.5
H96B C96 H96C 109.5
N4 C97 C98 178.8(2)
C97 C98 H98A 109.5
C97 C98 H98B 109.5
H98A C98 H98B 109.5
C97 C98 H98C 109.5
H98A C98 H98C 109.5
H98B C98 H98C 109.5

loop_
_geom_bond_atom_site_label_1
_geom_bond_atom_site_label_2
_geom_bond_distance
Ti1 O2 1.7831(12)
Ti1 O3 1.8500(12)
Ti1 O4 1.8607(12)
Ti1 N1 2.2633(16)
Ti1 O1 2.3275(11)
Ti1 Cl1 2.3328(5)
O1 C1 1.4165(19)
O1 C45 1.446(2)
O2 C12 1.344(2)
O3 C23 1.371(2)
O4 C34 1.354(2)
C1 C6 1.391(2)
C1 C2 1.395(2)
C2 C3 1.398(2)
C2 C44 1.511(2)
C3 C4 1.386(2)
C3 H3 0.9500
C4 C5 1.397(2)
C4 C7 1.541(2)
C5 C6 1.396(2)
C5 H5 0.9500
C6 C11 1.515(2)
C7 C8 1.530(3)
C7 C10 1.531(3)
C7 C9 1.540(3)
C8 H8A 0.9800
C8 H8B 0.9800
C8 H8C 0.9800
C9 H9A 0.9800
C9 H9B 0.9800
C9 H9C 0.9800
C10 H10A 0.9800
C10 H10B 0.9800
C10 H10C 0.9800
C11 C13 1.517(2)
C11 H11A 0.9900
C11 H11B 0.9900
C12 C13 1.397(2)
C12 C17 1.400(2)
C13 C14 1.391(2)
C14 C15 1.400(2)
C14 H14 0.9500
C15 C16 1.400(2)
C15 C18 1.532(2)
C16 C17 1.387(2)
C16 H16 0.9500
C17 C22 1.517(2)
C18 C20 1.532(2)
C18 C21 1.533(3)
C18 C19 1.539(2)
C19 H19A 0.9800
C19 H19B 0.9800
C19 H19C 0.9800
C20 H20A 0.9800
C20 H20B 0.9800
C20 H20C 0.9800
C21 H21A 0.9800
C21 H21B 0.9800
C21 H21C 0.9800
C22 C24 1.514(2)
C22 H22A 0.9900
C22 H22B 0.9900
C23 C24 1.401(2)
C23 C28 1.407(2)
C24 C25 1.397(2)
C25 C26 1.390(3)
C25 H25 0.9500
C26 C27 1.404(3)
C26 C29 1.536(2)
C27 C28 1.391(2)
C27 H27 0.9500
C28 C33 1.512(2)
C29 C32 1.532(3)
C29 C30 1.533(3)
C29 C31 1.540(3)
C30 H30A 0.9800
C30 H30B 0.9800
C30 H30C 0.9800
C31 H31A 0.9800
C31 H31B 0.9800
C31 H31C 0.9800
C32 H32A 0.9800
C32 H32B 0.9800
C32 H32C 0.9800
C33 C35 1.524(2)
C33 H33A 0.9900
C33 H33B 0.9900
C34 C39 1.405(2)
C34 C35 1.407(2)
C35 C36 1.394(3)
C36 C37 1.398(3)
C36 H36 0.9500
C37 C38 1.392(3)
C37 C40 1.540(2)
C38 C39 1.391(2)
C38 H38 0.9500
C39 C44 1.523(2)
C40 C41 1.528(3)
C40 C42 1.531(3)
C40 C43 1.535(3)
C41 H41A 0.9800
C41 H41B 0.9800
C41 H41C 0.9800
C42 H42A 0.9800
C42 H42B 0.9800
C42 H42C 0.9800
C43 H43A 0.9800
C43 H43B 0.9800
C43 H43C 0.9800
C44 H44A 0.9900
C44 H44B 0.9900
C45 H45A 0.9800
C45 H45B 0.9800
C45 H45C 0.9800
N1 C46 1.146(2)
C46 C47 1.455(3)
C47 H47A 0.9800
C47 H47B 0.9800
C47 H47C 0.9800
Ti2 O6 1.7819(12)
Ti2 O7 1.8493(12)
Ti2 O8 1.8597(12)
Ti2 N2 2.2703(16)
Ti2 O5 2.3314(11)
Ti2 Cl2 2.3344(5)
O5 C48 1.4174(19)
O5 C92 1.447(2)
O6 C59 1.347(2)
O7 C70 1.371(2)
O8 C81 1.353(2)
N2 C93 1.140(2)
C48 C53 1.390(2)
C48 C49 1.397(2)
C49 C50 1.400(2)
C49 C91 1.504(2)
C50 C51 1.390(2)
C50 H50 0.9500
C51 C52 1.396(2)
C51 C54 1.540(2)
C52 C53 1.397(2)
C52 H52 0.9500
C53 C58 1.517(2)
C54 C55 1.531(3)
C54 C57 1.534(3)
C54 C56 1.541(3)
C55 H55A 0.9800
C55 H55B 0.9800
C55 H55C 0.9800
C56 H56A 0.9800
C56 H56B 0.9800
C56 H56C 0.9800
C57 H57A 0.9800
C57 H57B 0.9800
C57 H57C 0.9800
C58 C60 1.515(2)
C58 H58A 0.9900
C58 H58B 0.9900
C59 C60 1.395(2)
C59 C64 1.404(2)
C60 C61 1.394(2)
C61 C62 1.401(2)
C61 H61 0.9500
C62 C63 1.401(2)
C62 C65 1.529(2)
C63 C64 1.386(2)
C63 H63 0.9500
C64 C69 1.517(2)
C65 C68 1.529(2)
C65 C67 1.537(2)
C65 C66 1.537(2)
C66 H66A 0.9800
C66 H66B 0.9800
C66 H66C 0.9800
C67 H67A 0.9800
C67 H67B 0.9800
C67 H67C 0.9800
C68 H68A 0.9800
C68 H68B 0.9800
C68 H68C 0.9800
C69 C71 1.514(2)
C69 H69A 0.9900
C69 H69B 0.9900
C70 C71 1.403(2)
C70 C75 1.405(3)
C71 C72 1.401(2)
C72 C73 1.389(3)
C72 H72 0.9500
C73 C74 1.401(3)
C73 C76 1.541(2)
C74 C75 1.392(3)
C74 H74 0.9500
C75 C80 1.512(2)
C76 C77 1.528(3)
C76 C79 1.530(3)
C76 C78 1.539(3)
C77 H77A 0.9800
C77 H77B 0.9800
C77 H77C 0.9800
C78 H78A 0.9800
C78 H78B 0.9800
C78 H78C 0.9800
C79 H79A 0.9800
C79 H79B 0.9800
C79 H79C 0.9800
C80 C82 1.526(2)
C80 H80A 0.9900
C80 H80B 0.9900
C81 C82 1.404(2)
C81 C86 1.405(2)
C82 C83 1.390(3)
C83 C84 1.397(3)
C83 H83 0.9500
C84 C85 1.392(3)
C84 C87 1.537(2)
C85 C86 1.390(2)
C85 H85 0.9500
C86 C91 1.523(2)
C87 C90 1.532(3)
C87 C88 1.534(3)
C87 C89 1.540(3)
C88 H88A 0.9800
C88 H88B 0.9800
C88 H88C 0.9800
C89 H89A 0.9800
C89 H89B 0.9800
C89 H89C 0.9800
C90 H90A 0.9800
C90 H90B 0.9800
C90 H90C 0.9800
C91 H91A 0.9900
C91 H91B 0.9900
C92 H92A 0.9800
C92 H92B 0.9800
C92 H92C 0.9800
C93 C94 1.458(3)
C94 H94A 0.9800
C94 H94B 0.9800
C94 H94C 0.9800
N3 C95 1.143(3)
C95 C96 1.456(3)
C96 H96A 0.9800
C96 H96B 0.9800
C96 H96C 0.9800
N4 C97 1.143(3)
C97 C98 1.455(3)
C98 H98A 0.9800
C98 H98B 0.9800
C98 H98C 0.9800

loop_
_geom_hbond_atom_site_label_D
_geom_hbond_atom_site_label_H
_geom_hbond_atom_site_label_A
_geom_hbond_distance_DH
_geom_hbond_distance_HA
_geom_hbond_distance_DA
_geom_hbond_angle_DHA
_geom_hbond_site_symmetry_A
_geom_hbond_publ_flag
C45 H45B Cl1 0.98 2.94 3.5687(18) 122.8 . yes
C47 H47C N4 0.98 2.68 3.617(3) 160.8 1_445 yes
C92 H92B Cl2 0.98 2.95 3.5730(18) 122.5 . yes
C94 H94A N3 0.98 2.67 3.614(3) 162.4 1_655 yes
C96 H96B O4 0.98 2.67 3.326(2) 124.5 . yes
C98 H98C O8 0.98 2.62 3.324(2) 129.0 . yes

loop_
_geom_torsion_atom_site_label_1
_geom_torsion_atom_site_label_2
_geom_torsion_atom_site_label_3
_geom_torsion_atom_site_label_4
_geom_torsion
O3 Ti1 O2 C12 -50.6(4)
O4 Ti1 O2 C12 41.4(4)
N1 Ti1 O2 C12 130.1(4)
O1 Ti1 O2 C12 117.7(4)
Cl1 Ti1 O2 C12 -151.6(4)
O2 Ti1 O3 C23 61.54(12)
O4 Ti1 O3 C23 -40.40(12)
N1 Ti1 O3 C23 -118.68(12)
O1 Ti1 O3 C23 -6.5(3)
Cl1 Ti1 O3 C23 158.97(11)
O2 Ti1 O4 C34 179.23(17)
O3 Ti1 O4 C34 -85.06(17)
N1 Ti1 O4 C34 17.19(17)
O1 Ti1 O4 C34 101.96(17)
Cl1 Ti1 O4 C34 35.3(2)
C45 O1 C1 C6 -84.45(18)
Ti1 O1 C1 C6 89.09(15)
C45 O1 C1 C2 97.23(18)
Ti1 O1 C1 C2 -89.23(15)
C6 C1 C2 C3 2.0(2)
O1 C1 C2 C3 -179.73(14)
C6 C1 C2 C44 179.81(15)
O1 C1 C2 C44 -1.9(2)
C1 C2 C3 C4 0.8(2)
C44 C2 C3 C4 -177.07(15)
C2 C3 C4 C5 -2.3(2)
C2 C3 C4 C7 172.65(16)
C3 C4 C5 C6 1.1(2)
C7 C4 C5 C6 -174.03(16)
C2 C1 C6 C5 -3.1(2)
O1 C1 C6 C5 178.65(14)
C2 C1 C6 C11 173.48(15)
O1 C1 C6 C11 -4.8(2)
C4 C5 C6 C1 1.5(2)
C4 C5 C6 C11 -175.22(15)
C3 C4 C7 C8 15.7(2)
C5 C4 C7 C8 -169.44(16)
C3 C4 C7 C10 136.63(17)
C5 C4 C7 C10 -48.6(2)
C3 C4 C7 C9 -103.9(2)
C5 C4 C7 C9 70.9(2)
C1 C6 C11 C13 -100.65(18)
C5 C6 C11 C13 75.89(18)
Ti1 O2 C12 C13 -124.4(3)
Ti1 O2 C12 C17 55.4(4)
O2 C12 C13 C14 173.44(14)
C17 C12 C13 C14 -6.4(2)
O2 C12 C13 C11 -3.1(2)
C17 C12 C13 C11 177.07(14)
C6 C11 C13 C14 -99.13(18)
C6 C11 C13 C12 77.20(18)
C12 C13 C14 C15 0.9(2)
C11 C13 C14 C15 177.27(15)
C13 C14 C15 C16 4.0(2)
C13 C14 C15 C18 -171.65(15)
C14 C15 C16 C17 -3.6(2)
C18 C15 C16 C17 172.12(15)
C15 C16 C17 C12 -1.6(2)
C15 C16 C17 C22 -179.01(15)
O2 C12 C17 C16 -173.14(14)
C13 C12 C17 C16 6.7(2)
O2 C12 C17 C22 4.4(2)
C13 C12 C17 C22 -175.76(15)
C16 C15 C18 C20 173.85(16)
C14 C15 C18 C20 -10.6(2)
C16 C15 C18 C21 51.9(2)
C14 C15 C18 C21 -132.57(17)
C16 C15 C18 C19 -67.14(19)
C14 C15 C18 C19 108.43(18)
C16 C17 C22 C24 99.64(18)
C12 C17 C22 C24 -77.75(19)
Ti1 O3 C23 C24 -87.83(16)
Ti1 O3 C23 C28 90.31(16)
O3 C23 C24 C25 178.83(13)
C28 C23 C24 C25 0.7(2)
O3 C23 C24 C22 2.7(2)
C28 C23 C24 C22 -175.38(14)
C17 C22 C24 C25 -76.68(18)
C17 C22 C24 C23 99.42(18)
C23 C24 C25 C26 -0.4(2)
C22 C24 C25 C26 175.84(14)
C24 C25 C26 C27 0.6(2)
C24 C25 C26 C29 -178.97(15)
C25 C26 C27 C28 -1.2(2)
C29 C26 C27 C28 178.42(15)
C26 C27 C28 C23 1.5(2)
C26 C27 C28 C33 -178.19(15)
O3 C23 C28 C27 -179.39(14)
C24 C23 C28 C27 -1.2(2)
O3 C23 C28 C33 0.3(2)
C24 C23 C28 C33 178.46(14)
C25 C26 C29 C32 127.13(19)
C27 C26 C29 C32 -52.5(2)
C25 C26 C29 C30 6.5(2)
C27 C26 C29 C30 -173.05(17)
C25 C26 C29 C31 -113.03(19)
C27 C26 C29 C31 67.4(2)
C27 C28 C33 C35 83.0(2)
C23 C28 C33 C35 -96.68(19)
Ti1 O4 C34 C39 -100.68(18)
Ti1 O4 C34 C35 75.7(2)
O4 C34 C35 C36 -179.24(15)
C39 C34 C35 C36 -2.9(2)
O4 C34 C35 C33 -5.7(2)
C39 C34 C35 C33 170.64(15)
C28 C33 C35 C36 -134.03(17)
C28 C33 C35 C34 52.5(2)
C34 C35 C36 C37 1.2(3)
C33 C35 C36 C37 -172.50(16)
C35 C36 C37 C38 0.7(3)
C35 C36 C37 C40 176.69(15)
C36 C37 C38 C39 -0.8(2)
C40 C37 C38 C39 -176.78(16)
C37 C38 C39 C34 -0.8(2)
C37 C38 C39 C44 172.35(15)
O4 C34 C39 C38 179.10(14)
C35 C34 C39 C38 2.8(2)
O4 C34 C39 C44 6.1(2)
C35 C34 C39 C44 -170.26(15)
C38 C37 C40 C41 -131.64(18)
C36 C37 C40 C41 52.6(2)
C38 C37 C40 C42 108.3(2)
C36 C37 C40 C42 -67.5(2)
C38 C37 C40 C43 -11.8(2)
C36 C37 C40 C43 172.40(17)
C1 C2 C44 C39 98.35(19)
C3 C2 C44 C39 -83.86(19)
C38 C39 C44 C2 135.93(16)
C34 C39 C44 C2 -51.1(2)
O7 Ti2 O6 C59 50.2(4)
O8 Ti2 O6 C59 -41.7(4)
N2 Ti2 O6 C59 -129.7(4)
O5 Ti2 O6 C59 -118.0(4)
Cl2 Ti2 O6 C59 151.4(4)
O6 Ti2 O7 C70 -61.64(13)
O8 Ti2 O7 C70 40.14(13)
N2 Ti2 O7 C70 118.34(12)
O5 Ti2 O7 C70 6.0(3)
Cl2 Ti2 O7 C70 -159.19(12)
O6 Ti2 O8 C81 -179.39(17)
O7 Ti2 O8 C81 84.91(17)
N2 Ti2 O8 C81 -17.97(17)
O5 Ti2 O8 C81 -102.20(17)
Cl2 Ti2 O8 C81 -35.9(2)
C92 O5 C48 C53 84.80(18)
Ti2 O5 C48 C53 -89.27(15)
C92 O5 C48 C49 -96.63(18)
Ti2 O5 C48 C49 89.30(15)
C53 C48 C49 C50 -1.5(2)
O5 C48 C49 C50 179.91(14)
C53 C48 C49 C91 -179.77(15)
O5 C48 C49 C91 1.7(2)
C48 C49 C50 C51 -1.3(2)
C91 C49 C50 C51 176.93(15)
C49 C50 C51 C52 2.6(2)
C49 C50 C51 C54 -172.81(16)
C50 C51 C52 C53 -1.2(2)
C54 C51 C52 C53 174.43(15)
C49 C48 C53 C52 2.9(2)
O5 C48 C53 C52 -178.56(14)
C49 C48 C53 C58 -173.46(15)
O5 C48 C53 C58 5.1(2)
C51 C52 C53 C48 -1.5(2)
C51 C52 C53 C58 175.05(15)
C50 C51 C54 C55 -13.8(2)
C52 C51 C54 C55 170.89(15)
C50 C51 C54 C57 -134.48(17)
C52 C51 C54 C57 50.2(2)
C50 C51 C54 C56 106.14(19)
C52 C51 C54 C56 -69.2(2)
C48 C53 C58 C60 100.62(18)
C52 C53 C58 C60 -75.74(18)
Ti2 O6 C59 C60 124.8(3)
Ti2 O6 C59 C64 -54.9(4)
O6 C59 C60 C61 -173.77(14)
C64 C59 C60 C61 5.9(2)
O6 C59 C60 C58 3.3(2)
C64 C59 C60 C58 -177.08(14)
C53 C58 C60 C61 99.61(18)
C53 C58 C60 C59 -77.30(18)
C59 C60 C61 C62 -0.6(2)
C58 C60 C61 C62 -177.53(15)
C60 C61 C62 C63 -4.0(2)
C60 C61 C62 C65 171.27(15)
C61 C62 C63 C64 3.7(2)
C65 C62 C63 C64 -171.77(15)
C62 C63 C64 C59 1.3(2)
C62 C63 C64 C69 179.11(15)
O6 C59 C64 C63 173.45(14)
C60 C59 C64 C63 -6.2(2)
O6 C59 C64 C69 -4.5(2)
C60 C59 C64 C69 175.91(15)
C61 C62 C65 C68 9.6(2)
C63 C62 C65 C68 -175.15(16)
C61 C62 C65 C67 131.49(17)
C63 C62 C65 C67 -53.2(2)
C61 C62 C65 C66 -109.41(18)
C63 C62 C65 C66 65.85(19)
C63 C64 C69 C71 -99.79(18)
C59 C64 C69 C71 78.01(19)
Ti2 O7 C70 C71 87.82(16)
Ti2 O7 C70 C75 -90.40(16)
O7 C70 C71 C72 -179.32(14)
C75 C70 C71 C72 -1.1(2)
O7 C70 C71 C69 -2.7(2)
C75 C70 C71 C69 175.48(14)
C64 C69 C71 C72 77.09(18)
C64 C69 C71 C70 -99.50(18)
C70 C71 C72 C73 0.3(2)
C69 C71 C72 C73 -176.38(15)
C71 C72 C73 C74 -0.1(2)
C71 C72 C73 C76 179.79(15)
C72 C73 C74 C75 0.7(2)
C76 C73 C74 C75 -179.23(16)
C73 C74 C75 C70 -1.4(2)
C73 C74 C75 C80 178.24(15)
O7 C70 C75 C74 179.88(14)
C71 C70 C75 C74 1.6(2)
O7 C70 C75 C80 0.2(2)
C71 C70 C75 C80 -178.04(14)
C72 C73 C76 C77 -7.8(2)
C74 C73 C76 C77 172.14(17)
C72 C73 C76 C79 -129.12(19)
C74 C73 C76 C79 50.8(2)
C72 C73 C76 C78 111.74(19)
C74 C73 C76 C78 -68.4(2)
C74 C75 C80 C82 -83.0(2)
C70 C75 C80 C82 96.70(19)
Ti2 O8 C81 C82 -75.5(2)
Ti2 O8 C81 C86 101.13(19)
O8 C81 C82 C83 179.83(15)
C86 C81 C82 C83 3.2(2)
O8 C81 C82 C80 6.3(2)
C86 C81 C82 C80 -170.38(16)
C75 C80 C82 C83 133.03(17)
C75 C80 C82 C81 -53.5(2)
C81 C82 C83 C84 -1.8(3)
C80 C82 C83 C84 171.86(17)
C82 C83 C84 C85 0.0(3)
C82 C83 C84 C87 -178.36(16)
C83 C84 C85 C86 0.6(3)
C87 C84 C85 C86 178.90(16)
C84 C85 C86 C81 0.7(3)
C84 C85 C86 C91 -172.15(16)
O8 C81 C86 C85 -179.33(14)
C82 C81 C86 C85 -2.7(2)
O8 C81 C86 C91 -6.6(2)
C82 C81 C86 C91 170.05(15)
C85 C84 C87 C90 -4.3(3)
C83 C84 C87 C90 173.93(18)
C85 C84 C87 C88 116.15(19)
C83 C84 C87 C88 -65.6(2)
C85 C84 C87 C89 -124.70(19)
C83 C84 C87 C89 53.5(2)
C48 C49 C91 C86 -98.71(19)
C50 C49 C91 C86 83.10(19)
C85 C86 C91 C49 -135.42(16)
C81 C86 C91 C49 51.9(2)
